data_7015834
loop_
_publ_author_name
'Barnes, Stephanie S.'
'Vogels, Christopher M.'
'Decken, Andreas'
'Westcott, Stephen A.'

_publ_section_title
;
 Addition of boranes to N-aryl-salicylaldimines: intramolecular
 hydrogenation of imines.
;
_journal_issue 17
_journal_name_full 'Dalton transactions (Cambridge, England : 2003)'
_journal_page_first 4707
_journal_page_last 4714
_journal_paper_doi 10.1039/c1dt10132c
_journal_volume 40
_journal_year 2011
_chemical_formula_moiety 'C32 H36 B N O2'
_chemical_formula_sum 'C32 H36 B N O2'
_chemical_formula_weight 477.43
_space_group_IT_number 15
_symmetry_cell_setting monoclinic
_symmetry_Int_Tables_number 15
_symmetry_space_group_name_Hall '-C 2yc'
_symmetry_space_group_name_H-M 'C 1 2/c 1'
_atom_sites_solution_hydrogens geom
_atom_sites_solution_primary direct
_atom_sites_solution_secondary difmap
_audit_creation_method SHELXL-97
_cell_angle_alpha 90.00
_cell_angle_beta 100.937(5)
_cell_angle_gamma 90.00
_cell_formula_units_Z 8
_cell_length_a 22.194(4)
_cell_length_b 7.8827(13)
_cell_length_c 32.456(6)
_cell_measurement_reflns_used 5986
_cell_measurement_temperature 213(1)
_cell_measurement_theta_max 27.82
_cell_measurement_theta_min 2.56
_cell_volume 5575.0(17)
_computing_cell_refinement 'Bruker SMART'
_computing_data_collection 'Bruker SMART'
_computing_data_reduction 'Bruker SAINT'
_computing_molecular_graphics 'Bruker SHELXTL (Sheldrick, 2008)'
_computing_publication_material 'Bruker SHELXTL (Sheldrick, 2008)'
_computing_structure_refinement 'SHELXL-97 (Sheldrick, 2008)'
_computing_structure_solution 'SHELXS-97 (Sheldrick, 2008)'
_diffrn_ambient_temperature 213(1)
_diffrn_measured_fraction_theta_full 0.999
_diffrn_measured_fraction_theta_max 0.968
_diffrn_measurement_device_type 'Bruker AXS SMART1000/P4'
_diffrn_measurement_method '\f and \w scans'
_diffrn_radiation_monochromator graphite
_diffrn_radiation_probe x-ray
_diffrn_radiation_type MoK\a
_diffrn_radiation_wavelength 0.71073
_diffrn_reflns_av_R_equivalents 0.0493
_diffrn_reflns_av_sigmaI/netI 0.0639
_diffrn_reflns_limit_h_max 28
_diffrn_reflns_limit_h_min -25
_diffrn_reflns_limit_k_max 10
_diffrn_reflns_limit_k_min -10
_diffrn_reflns_limit_l_max 42
_diffrn_reflns_limit_l_min -40
_diffrn_reflns_number 18597
_diffrn_reflns_theta_full 25.00
_diffrn_reflns_theta_max 27.50
_diffrn_reflns_theta_min 1.28
_diffrn_source 'fine-focus sealed tube'
_diffrn_source_type K760
_diffrn_standards_decay_% 0
_diffrn_standards_interval_count 0
_diffrn_standards_interval_time 0
_diffrn_standards_number 0
_exptl_absorpt_coefficient_mu 0.069
_exptl_absorpt_correction_T_max 0.9931
_exptl_absorpt_correction_T_min 0.9663
_exptl_absorpt_correction_type multi-scan
_exptl_absorpt_process_details 'SADABS (Sheldrick, 2008)'
_exptl_crystal_colour Colourless
_exptl_crystal_density_diffrn 1.138
_exptl_crystal_density_method 'not measured'
_exptl_crystal_description Rod
_exptl_crystal_F_000 2048
_exptl_crystal_recrystallization_method hexane
_exptl_crystal_size_max 0.50
_exptl_crystal_size_mid 0.15
_exptl_crystal_size_min 0.10
_refine_diff_density_max 0.331
_refine_diff_density_min -0.175
_refine_diff_density_rms 0.048
_refine_ls_extinction_method none
_refine_ls_goodness_of_fit_ref 1.072
_refine_ls_hydrogen_treatment constr
_refine_ls_matrix_type full
_refine_ls_number_parameters 332
_refine_ls_number_reflns 6208
_refine_ls_number_restraints 0
_refine_ls_restrained_S_all 1.072
_refine_ls_R_factor_all 0.1245
_refine_ls_R_factor_gt 0.0625
_refine_ls_shift/su_max 0.000
_refine_ls_shift/su_mean 0.000
_refine_ls_structure_factor_coef Fsqd
_refine_ls_weighting_details 'calc w=1/[\s^2^(Fo^2^)+(0.0729P)^2^+4.3722P] where P=(Fo^2^+2Fc^2^)/3'
_refine_ls_weighting_scheme calc
_refine_ls_wR_factor_gt 0.1511
_refine_ls_wR_factor_ref 0.1886
_reflns_number_gt 3342
_reflns_number_total 6208
_reflns_threshold_expression 'I > 2\s(I)'
_cod_data_source_file c1dt10132c.txt
_cod_data_source_block sw100894
_cod_original_sg_symbol_H-M 'C 2/c'
_cod_database_code 7015834

loop_
_symmetry_equiv_pos_as_xyz
'x, y, z'
'-x, y, -z+1/2'
'x+1/2, y+1/2, z'
'-x+1/2, y+1/2, -z+1/2'
'-x, -y, -z'
'x, -y, z-1/2'
'-x+1/2, -y+1/2, -z'
'x+1/2, -y+1/2, z-1/2'

loop_
_atom_site_label
_atom_site_type_symbol
_atom_site_fract_x
_atom_site_fract_y
_atom_site_fract_z
_atom_site_U_iso_or_equiv
_atom_site_adp_type
_atom_site_occupancy
_atom_site_symmetry_multiplicity
_atom_site_calc_flag
_atom_site_refinement_flags
_atom_site_disorder_assembly
_atom_site_disorder_group
B1 B 0.11799(13) 0.8373(4) 0.08926(9) 0.0369(7) Uani 1 1 d . . .
O1 O 0.16440(7) 0.7368(2) 0.11063(5) 0.0392(4) Uani 1 1 d . . .
N1 N 0.31038(12) 0.6941(3) 0.21425(8) 0.0635(7) Uani 1 1 d . . .
H1 H 0.3333 0.7756 0.2267 0.076 Uiso 1 1 calc R . .
O2 O 0.36569(14) 0.0291(3) 0.26449(7) 0.0942(9) Uani 1 1 d . . .
C1 C 0.22320(11) 0.7171(3) 0.10274(8) 0.0365(6) Uani 1 1 d . . .
C2 C 0.27085(12) 0.7085(3) 0.13744(8) 0.0410(6) Uani 1 1 d . . .
C3 C 0.32914(12) 0.6760(4) 0.12946(10) 0.0514(7) Uani 1 1 d . . .
H3 H 0.3625 0.6703 0.1521 0.062 Uiso 1 1 calc R . .
C4 C 0.33952(13) 0.6520(4) 0.08931(10) 0.0531(8) Uani 1 1 d . . .
H4 H 0.3794 0.6293 0.0849 0.064 Uiso 1 1 calc R . .
C5 C 0.29142(12) 0.6615(4) 0.05579(9) 0.0489(7) Uani 1 1 d . . .
H5 H 0.2983 0.6460 0.0283 0.059 Uiso 1 1 calc R . .
C6 C 0.23293(12) 0.6939(3) 0.06258(8) 0.0406(6) Uani 1 1 d . . .
H6 H 0.1999 0.7000 0.0398 0.049 Uiso 1 1 calc R . .
C7 C 0.25893(14) 0.7360(4) 0.18136(9) 0.0566(8) Uani 1 1 d . . .
H7A H 0.2481 0.8553 0.1843 0.068 Uiso 1 1 calc R . .
H7B H 0.2236 0.6670 0.1850 0.068 Uiso 1 1 calc R . .
C8 C 0.32430(13) 0.5281(4) 0.22659(8) 0.0489(7) Uani 1 1 d . . .
C9 C 0.37717(18) 0.4938(4) 0.25492(11) 0.0810(12) Uani 1 1 d . . .
H9 H 0.4035 0.5837 0.2654 0.097 Uiso 1 1 calc R . .
C10 C 0.3926(2) 0.3305(5) 0.26847(12) 0.0930(14) Uani 1 1 d . . .
H10 H 0.4290 0.3104 0.2880 0.112 Uiso 1 1 calc R . .
C11 C 0.35443(17) 0.1968(4) 0.25336(9) 0.0624(9) Uani 1 1 d . . .
C12 C 0.30338(14) 0.2288(4) 0.22457(9) 0.0571(8) Uani 1 1 d . . .
H12 H 0.2777 0.1384 0.2135 0.069 Uiso 1 1 calc R . .
C13 C 0.28815(13) 0.3917(4) 0.21109(9) 0.0555(8) Uani 1 1 d . . .
H13 H 0.2524 0.4102 0.1909 0.067 Uiso 1 1 calc R . .
C14 C 0.4133(3) -0.0021(6) 0.29942(16) 0.168(3) Uani 1 1 d . . .
H14A H 0.4527 0.0176 0.2915 0.252 Uiso 1 1 calc R . .
H14B H 0.4111 -0.1188 0.3085 0.252 Uiso 1 1 calc R . .
H14C H 0.4088 0.0736 0.3222 0.252 Uiso 1 1 calc R . .
C15 C 0.05390(11) 0.7884(3) 0.10052(8) 0.0384(6) Uani 1 1 d . . .
C16 C 0.03058(11) 0.6227(3) 0.09317(9) 0.0431(7) Uani 1 1 d . . .
C17 C -0.02267(12) 0.5760(4) 0.10657(9) 0.0513(7) Uani 1 1 d . . .
H17 H -0.0380 0.4656 0.1008 0.062 Uiso 1 1 calc R . .
C18 C -0.05427(12) 0.6862(4) 0.12826(10) 0.0541(8) Uani 1 1 d . . .
C19 C -0.03172(12) 0.8494(4) 0.13476(9) 0.0511(7) Uani 1 1 d . . .
H19 H -0.0527 0.9267 0.1490 0.061 Uiso 1 1 calc R . .
C20 C 0.02084(11) 0.9039(3) 0.12102(8) 0.0410(6) Uani 1 1 d . . .
C21 C 0.06277(14) 0.4926(4) 0.07085(10) 0.0571(8) Uani 1 1 d . . .
H21A H 0.0945 0.4370 0.0910 0.086 Uiso 1 1 calc R . .
H21B H 0.0811 0.5484 0.0496 0.086 Uiso 1 1 calc R . .
H21C H 0.0333 0.4089 0.0576 0.086 Uiso 1 1 calc R . .
C22 C -0.11063(15) 0.6311(6) 0.14436(12) 0.0841(12) Uani 1 1 d . . .
H22A H -0.0986 0.5860 0.1725 0.126 Uiso 1 1 calc R . .
H22B H -0.1320 0.5442 0.1261 0.126 Uiso 1 1 calc R . .
H22C H -0.1375 0.7278 0.1448 0.126 Uiso 1 1 calc R . .
C23 C 0.04232(14) 1.0834(4) 0.12968(10) 0.0583(8) Uani 1 1 d . . .
H23A H 0.0101 1.1492 0.1385 0.087 Uiso 1 1 calc R . .
H23B H 0.0523 1.1326 0.1044 0.087 Uiso 1 1 calc R . .
H23C H 0.0785 1.0841 0.1518 0.087 Uiso 1 1 calc R . .
C24 C 0.13035(10) 0.9825(3) 0.05854(8) 0.0352(6) Uani 1 1 d . . .
C25 C 0.09922(10) 0.9879(3) 0.01645(8) 0.0362(6) Uani 1 1 d . . .
C26 C 0.11056(11) 1.1180(3) -0.00981(8) 0.0409(6) Uani 1 1 d . . .
H26 H 0.0889 1.1199 -0.0377 0.049 Uiso 1 1 calc R . .
C27 C 0.15299(11) 1.2460(3) 0.00376(9) 0.0411(6) Uani 1 1 d . . .
C28 C 0.18286(11) 1.2410(3) 0.04540(9) 0.0426(7) Uani 1 1 d . . .
H28 H 0.2113 1.3269 0.0554 0.051 Uiso 1 1 calc R . .
C29 C 0.17249(11) 1.1145(3) 0.07280(8) 0.0387(6) Uani 1 1 d . . .
C30 C 0.05598(12) 0.8480(3) -0.00235(9) 0.0458(7) Uani 1 1 d . . .
H30A H 0.0317 0.8863 -0.0288 0.069 Uiso 1 1 calc R . .
H30B H 0.0290 0.8192 0.0169 0.069 Uiso 1 1 calc R . .
H30C H 0.0795 0.7488 -0.0072 0.069 Uiso 1 1 calc R . .
C31 C 0.16466(15) 1.3856(4) -0.02552(10) 0.0590(8) Uani 1 1 d . . .
H31A H 0.1317 1.4682 -0.0284 0.088 Uiso 1 1 calc R . .
H31B H 0.1664 1.3379 -0.0528 0.088 Uiso 1 1 calc R . .
H31C H 0.2034 1.4406 -0.0142 0.088 Uiso 1 1 calc R . .
C32 C 0.20661(14) 1.1245(4) 0.11769(9) 0.0558(8) Uani 1 1 d . . .
H32A H 0.2464 1.0708 0.1200 0.084 Uiso 1 1 calc R . .
H32B H 0.1832 1.0666 0.1359 0.084 Uiso 1 1 calc R . .
H32C H 0.2121 1.2425 0.1261 0.084 Uiso 1 1 calc R . .

loop_
_atom_site_aniso_label
_atom_site_aniso_U_11
_atom_site_aniso_U_22
_atom_site_aniso_U_33
_atom_site_aniso_U_23
_atom_site_aniso_U_13
_atom_site_aniso_U_12
B1 0.0382(15) 0.0302(16) 0.0397(16) -0.0054(13) 0.0009(12) 0.0026(13)
O1 0.0346(9) 0.0349(10) 0.0469(10) 0.0039(8) 0.0051(8) 0.0042(8)
N1 0.0781(17) 0.0473(16) 0.0518(15) -0.0059(12) -0.0210(13) 0.0124(13)
O2 0.154(2) 0.0451(14) 0.0638(15) 0.0012(11) -0.0303(16) 0.0081(15)
C1 0.0360(13) 0.0250(13) 0.0479(16) 0.0031(11) 0.0064(11) 0.0028(10)
C2 0.0417(14) 0.0309(14) 0.0469(16) 0.0022(12) -0.0006(12) 0.0057(12)
C3 0.0413(15) 0.0470(18) 0.0603(19) 0.0008(14) -0.0047(13) 0.0063(13)
C4 0.0380(15) 0.0531(19) 0.068(2) 0.0088(15) 0.0109(14) 0.0097(13)
C5 0.0507(16) 0.0453(17) 0.0518(17) 0.0103(14) 0.0127(14) 0.0062(13)
C6 0.0421(14) 0.0336(15) 0.0436(16) 0.0046(12) 0.0021(12) 0.0038(12)
C7 0.0664(19) 0.0530(19) 0.0445(17) 0.0000(14) -0.0044(14) 0.0226(15)
C8 0.0588(17) 0.0465(18) 0.0359(15) -0.0038(13) -0.0048(13) 0.0088(14)
C9 0.100(3) 0.048(2) 0.072(2) -0.0044(17) -0.040(2) 0.0013(19)
C10 0.116(3) 0.053(2) 0.082(3) -0.0007(19) -0.054(2) 0.011(2)
C11 0.096(2) 0.0420(18) 0.0411(17) -0.0012(14) -0.0090(16) 0.0079(17)
C12 0.0625(19) 0.054(2) 0.0519(18) -0.0085(15) 0.0029(15) -0.0060(16)
C13 0.0518(17) 0.055(2) 0.0530(18) -0.0073(15) -0.0072(14) 0.0052(15)
C14 0.271(7) 0.055(3) 0.120(4) 0.007(3) -0.109(5) 0.037(3)
C15 0.0361(13) 0.0328(14) 0.0434(15) 0.0028(12) -0.0002(11) 0.0047(11)
C16 0.0401(14) 0.0347(15) 0.0529(17) 0.0041(13) 0.0048(12) 0.0018(12)
C17 0.0444(15) 0.0482(18) 0.0593(18) 0.0037(15) 0.0049(14) -0.0092(14)
C18 0.0385(15) 0.066(2) 0.0570(18) 0.0057(16) 0.0078(13) -0.0014(15)
C19 0.0407(15) 0.062(2) 0.0498(17) -0.0009(15) 0.0066(13) 0.0115(14)
C20 0.0389(14) 0.0410(16) 0.0402(15) 0.0034(12) 0.0000(11) 0.0080(12)
C21 0.0601(18) 0.0337(16) 0.079(2) -0.0084(15) 0.0179(16) -0.0039(14)
C22 0.060(2) 0.111(3) 0.087(3) 0.003(2) 0.0284(19) -0.011(2)
C23 0.0657(19) 0.0444(18) 0.065(2) -0.0040(15) 0.0120(16) 0.0101(15)
C24 0.0295(12) 0.0286(13) 0.0455(14) -0.0028(11) 0.0019(10) 0.0031(10)
C25 0.0315(12) 0.0310(14) 0.0448(15) -0.0024(12) 0.0042(11) 0.0030(11)
C26 0.0386(13) 0.0387(15) 0.0441(15) -0.0020(13) 0.0042(11) 0.0051(12)
C27 0.0376(13) 0.0337(15) 0.0529(17) 0.0037(12) 0.0109(12) 0.0038(11)
C28 0.0342(13) 0.0298(14) 0.0617(18) -0.0014(13) 0.0040(12) -0.0020(11)
C29 0.0326(13) 0.0308(14) 0.0491(15) 0.0002(12) -0.0013(11) 0.0027(11)
C30 0.0454(15) 0.0419(16) 0.0458(16) -0.0041(13) -0.0026(12) -0.0025(12)
C31 0.0656(19) 0.0471(18) 0.065(2) 0.0108(15) 0.0146(16) -0.0050(15)
C32 0.0559(17) 0.0383(16) 0.0631(19) -0.0014(14) -0.0142(14) -0.0060(14)

loop_
_atom_type_symbol
_atom_type_description
_atom_type_scat_dispersion_real
_atom_type_scat_dispersion_imag
_atom_type_scat_source
C C 0.0033 0.0016 'International Tables Vol C Tables 4.2.6.8 and 6.1.1.4'
H H 0.0000 0.0000 'International Tables Vol C Tables 4.2.6.8 and 6.1.1.4'
B B 0.0013 0.0007 'International Tables Vol C Tables 4.2.6.8 and 6.1.1.4'
N N 0.0061 0.0033 'International Tables Vol C Tables 4.2.6.8 and 6.1.1.4'
O O 0.0106 0.0060 'International Tables Vol C Tables 4.2.6.8 and 6.1.1.4'

loop_
_geom_angle_atom_site_label_1
_geom_angle_atom_site_label_2
_geom_angle_atom_site_label_3
_geom_angle
_geom_angle_site_symmetry_1
_geom_angle_site_symmetry_3
_geom_angle_publ_flag
O1 B1 C24 122.2(2) . . ?
O1 B1 C15 111.2(2) . . ?
C24 B1 C15 126.6(2) . . ?
B1 O1 C1 127.7(2) . . ?
C8 N1 C7 122.1(3) . . ?
C8 N1 H1 119.0 . . ?
C7 N1 H1 119.0 . . ?
C11 O2 C14 116.5(3) . . ?
C6 C1 O1 120.9(2) . . ?
C6 C1 C2 121.9(2) . . ?
O1 C1 C2 116.9(2) . . ?
C3 C2 C1 116.7(3) . . ?
C3 C2 C7 122.5(2) . . ?
C1 C2 C7 120.9(2) . . ?
C4 C3 C2 122.0(3) . . ?
C4 C3 H3 119.0 . . ?
C2 C3 H3 119.0 . . ?
C5 C4 C3 119.8(3) . . ?
C5 C4 H4 120.1 . . ?
C3 C4 H4 120.1 . . ?
C4 C5 C6 119.8(3) . . ?
C4 C5 H5 120.1 . . ?
C6 C5 H5 120.1 . . ?
C1 C6 C5 119.9(2) . . ?
C1 C6 H6 120.1 . . ?
C5 C6 H6 120.1 . . ?
N1 C7 C2 114.1(2) . . ?
N1 C7 H7A 108.7 . . ?
C2 C7 H7A 108.7 . . ?
N1 C7 H7B 108.7 . . ?
C2 C7 H7B 108.7 . . ?
H7A C7 H7B 107.6 . . ?
C9 C8 C13 117.1(3) . . ?
C9 C8 N1 119.6(3) . . ?
C13 C8 N1 123.3(3) . . ?
C8 C9 C10 121.6(3) . . ?
C8 C9 H9 119.2 . . ?
C10 C9 H9 119.2 . . ?
C11 C10 C9 120.0(3) . . ?
C11 C10 H10 120.0 . . ?
C9 C10 H10 120.0 . . ?
C12 C11 O2 116.5(3) . . ?
C12 C11 C10 118.7(3) . . ?
O2 C11 C10 124.7(3) . . ?
C11 C12 C13 121.1(3) . . ?
C11 C12 H12 119.4 . . ?
C13 C12 H12 119.4 . . ?
C8 C13 C12 121.4(3) . . ?
C8 C13 H13 119.3 . . ?
C12 C13 H13 119.3 . . ?
O2 C14 H14A 109.5 . . ?
O2 C14 H14B 109.5 . . ?
H14A C14 H14B 109.5 . . ?
O2 C14 H14C 109.5 . . ?
H14A C14 H14C 109.5 . . ?
H14B C14 H14C 109.5 . . ?
C16 C15 C20 118.1(2) . . ?
C16 C15 B1 120.3(2) . . ?
C20 C15 B1 121.4(2) . . ?
C17 C16 C15 120.1(3) . . ?
C17 C16 C21 118.6(3) . . ?
C15 C16 C21 121.2(2) . . ?
C16 C17 C18 122.4(3) . . ?
C16 C17 H17 118.8 . . ?
C18 C17 H17 118.8 . . ?
C19 C18 C17 117.2(3) . . ?
C19 C18 C22 121.0(3) . . ?
C17 C18 C22 121.8(3) . . ?
C18 C19 C20 122.6(3) . . ?
C18 C19 H19 118.7 . . ?
C20 C19 H19 118.7 . . ?
C19 C20 C15 119.5(3) . . ?
C19 C20 C23 119.1(3) . . ?
C15 C20 C23 121.4(2) . . ?
C16 C21 H21A 109.5 . . ?
C16 C21 H21B 109.5 . . ?
H21A C21 H21B 109.5 . . ?
C16 C21 H21C 109.5 . . ?
H21A C21 H21C 109.5 . . ?
H21B C21 H21C 109.5 . . ?
C18 C22 H22A 109.5 . . ?
C18 C22 H22B 109.5 . . ?
H22A C22 H22B 109.5 . . ?
C18 C22 H22C 109.5 . . ?
H22A C22 H22C 109.5 . . ?
H22B C22 H22C 109.5 . . ?
C20 C23 H23A 109.5 . . ?
C20 C23 H23B 109.5 . . ?
H23A C23 H23B 109.5 . . ?
C20 C23 H23C 109.5 . . ?
H23A C23 H23C 109.5 . . ?
H23B C23 H23C 109.5 . . ?
C25 C24 C29 117.8(2) . . ?
C25 C24 B1 121.5(2) . . ?
C29 C24 B1 120.7(2) . . ?
C26 C25 C24 120.4(2) . . ?
C26 C25 C30 117.8(2) . . ?
C24 C25 C30 121.7(2) . . ?
C25 C26 C27 122.1(2) . . ?
C25 C26 H26 118.9 . . ?
C27 C26 H26 118.9 . . ?
C28 C27 C26 117.2(2) . . ?
C28 C27 C31 121.8(2) . . ?
C26 C27 C31 121.1(3) . . ?
C29 C28 C27 122.6(2) . . ?
C29 C28 H28 118.7 . . ?
C27 C28 H28 118.7 . . ?
C28 C29 C24 119.9(2) . . ?
C28 C29 C32 117.9(2) . . ?
C24 C29 C32 122.2(2) . . ?
C25 C30 H30A 109.5 . . ?
C25 C30 H30B 109.5 . . ?
H30A C30 H30B 109.5 . . ?
C25 C30 H30C 109.5 . . ?
H30A C30 H30C 109.5 . . ?
H30B C30 H30C 109.5 . . ?
C27 C31 H31A 109.5 . . ?
C27 C31 H31B 109.5 . . ?
H31A C31 H31B 109.5 . . ?
C27 C31 H31C 109.5 . . ?
H31A C31 H31C 109.5 . . ?
H31B C31 H31C 109.5 . . ?
C29 C32 H32A 109.5 . . ?
C29 C32 H32B 109.5 . . ?
H32A C32 H32B 109.5 . . ?
C29 C32 H32C 109.5 . . ?
H32A C32 H32C 109.5 . . ?
H32B C32 H32C 109.5 . . ?

loop_
_geom_bond_atom_site_label_1
_geom_bond_atom_site_label_2
_geom_bond_distance
_geom_bond_site_symmetry_2
_geom_bond_publ_flag
B1 O1 1.378(3) . ?
B1 C24 1.576(4) . ?
B1 C15 1.582(4) . ?
O1 C1 1.385(3) . ?
N1 C8 1.386(4) . ?
N1 C7 1.446(3) . ?
N1 H1 0.8700 . ?
O2 C11 1.381(4) . ?
O2 C14 1.417(5) . ?
C1 C6 1.373(4) . ?
C1 C2 1.393(3) . ?
C2 C3 1.391(4) . ?
C2 C7 1.514(4) . ?
C3 C4 1.379(4) . ?
C3 H3 0.9400 . ?
C4 C5 1.374(4) . ?
C4 H4 0.9400 . ?
C5 C6 1.381(4) . ?
C5 H5 0.9400 . ?
C6 H6 0.9400 . ?
C7 H7A 0.9800 . ?
C7 H7B 0.9800 . ?
C8 C9 1.374(4) . ?
C8 C13 1.378(4) . ?
C9 C10 1.382(5) . ?
C9 H9 0.9400 . ?
C10 C11 1.382(5) . ?
C10 H10 0.9400 . ?
C11 C12 1.349(4) . ?
C12 C13 1.378(4) . ?
C12 H12 0.9400 . ?
C13 H13 0.9400 . ?
C14 H14A 0.9700 . ?
C14 H14B 0.9700 . ?
C14 H14C 0.9700 . ?
C15 C16 1.408(4) . ?
C15 C20 1.413(4) . ?
C16 C17 1.385(4) . ?
C16 C21 1.511(4) . ?
C17 C18 1.389(4) . ?
C17 H17 0.9400 . ?
C18 C19 1.382(4) . ?
C18 C22 1.508(4) . ?
C19 C20 1.393(4) . ?
C19 H19 0.9400 . ?
C20 C23 1.502(4) . ?
C21 H21A 0.9700 . ?
C21 H21B 0.9700 . ?
C21 H21C 0.9700 . ?
C22 H22A 0.9700 . ?
C22 H22B 0.9700 . ?
C22 H22C 0.9700 . ?
C23 H23A 0.9700 . ?
C23 H23B 0.9700 . ?
C23 H23C 0.9700 . ?
C24 C25 1.410(3) . ?
C24 C29 1.417(3) . ?
C25 C26 1.387(4) . ?
C25 C30 1.513(3) . ?
C26 C27 1.393(4) . ?
C26 H26 0.9400 . ?
C27 C28 1.388(4) . ?
C27 C31 1.508(4) . ?
C28 C29 1.384(4) . ?
C28 H28 0.9400 . ?
C29 C32 1.511(4) . ?
C30 H30A 0.9700 . ?
C30 H30B 0.9700 . ?
C30 H30C 0.9700 . ?
C31 H31A 0.9700 . ?
C31 H31B 0.9700 . ?
C31 H31C 0.9700 . ?
C32 H32A 0.9700 . ?
C32 H32B 0.9700 . ?
C32 H32C 0.9700 . ?

loop_
_cod_related_entry_id
_cod_related_entry_database
_cod_related_entry_code
1 ChemSpider 30652822
